data_7711149
loop_
_publ_author_name
'Ward, Jas S.'
'Mart\~onova, Jevgenija'
'Wilson, Laura M. E.'
'Kramer, Eric'
'Aav, Riina'
'Rissanen, Kari'

_publ_section_title
;
 Carbonyl Hypoiodites from Pivalic and Trimesic Acid and their Silver(I)
 Intermediates
;
_journal_name_full 'Dalton Transactions'
_journal_paper_doi 10.1039/D2DT01988D
_journal_year 2022
_chemical_formula_moiety 'C14 H21 I N2 O3'
_chemical_formula_sum 'C14 H21 I N2 O3'
_chemical_formula_weight 392.23
_space_group_crystal_system triclinic
_space_group_IT_number 2
_space_group_name_Hall '-P 1'
_space_group_name_H-M_alt 'P -1'
_atom_sites_solution_hydrogens geom
_atom_sites_solution_primary dual
_audit_creation_date 2021-10-06
_audit_creation_method
;
Olex2 1.2
(compiled 2018.05.29 svn.r3508 for OlexSys, GUI svn.r5506)
;
_audit_update_record
;
2022-05-18 deposited with the CCDC.	2022-09-05 downloaded from the CCDC.
;
_cell_angle_alpha 83.712(3)
_cell_angle_beta 71.291(3)
_cell_angle_gamma 65.959(3)
_cell_formula_units_Z 4
_cell_length_a 10.6593(3)
_cell_length_b 12.9198(4)
_cell_length_c 13.3925(5)
_cell_measurement_reflns_used 8335
_cell_measurement_temperature 120.00(10)
_cell_measurement_theta_max 76.5610
_cell_measurement_theta_min 3.4640
_cell_volume 1594.89(10)
_computing_cell_refinement 'CrysAlisPro 1.171.40.84a (Rigaku OD, 2020)'
_computing_data_collection 'CrysAlisPro 1.171.40.84a (Rigaku OD, 2020)'
_computing_data_reduction 'CrysAlisPro 1.171.40.84a (Rigaku OD, 2020)'
_computing_molecular_graphics 'Olex2 (Dolomanov et al., 2009)'
_computing_publication_material 'Olex2 (Dolomanov et al., 2009)'
_computing_structure_refinement 'ShelXL (Sheldrick, 2015)'
_computing_structure_solution 'ShelXT (Sheldrick, 2015)'
_diffrn_ambient_environment N~2~
_diffrn_ambient_temperature 120.00(10)
_diffrn_detector 'CCD plate'
_diffrn_detector_area_resol_mean 5.1977
_diffrn_detector_type Atlas
_diffrn_measured_fraction_theta_full 0.995
_diffrn_measured_fraction_theta_max 0.990
_diffrn_measurement_details
;
List of Runs (angles in degrees, time in seconds):

  # Type    Start    End  Width  t~exp~   \w     \q     \k     \f   Frames
#--------------------------------------------------------------------------
  1  \w   -106.00 -25.00   1.00    1.00    --  -41.90 -37.00-180.00   81
  2  \w    -77.00 -10.00   1.00    1.00    --  -41.90 125.00 -30.00   67
  3  \w    -61.00  24.00   1.00    1.00    --  -41.90  57.00 -30.00   85
  4  \w   -113.00 -18.00   1.00    1.00    --  -41.90 -37.00  90.00   95
  5  \w     53.00  92.00   1.00    1.00    --   41.90-125.00-180.00   39
  6  \w     44.00 109.00   1.00    1.00    --  112.00-111.00  90.00   65
  7  \w     88.00 132.00   1.00    1.00    --  112.00  45.00-150.00   44
  8  \w     92.00 144.00   1.00    1.00    --  112.00 -77.00 -90.00   52
  9  \w     36.00 109.00   1.00    1.00    --  112.00-111.00 -30.00   73
 10  \w     36.00 132.00   1.00    1.00    --  112.00 -30.00 -90.00   96
 11  \w     38.00 140.00   1.00    1.00    --  112.00 -30.00  30.00  102
 12  \w     44.00 109.00   1.00    1.00    --  112.00-111.00 -90.00   65
 13  \w    152.00 178.00   1.00    1.00    --  112.00  45.00-150.00   26
 14  \w     62.00 159.00   1.00    1.00    --  112.00  15.00 -60.00   97
 15  \w     36.00  71.00   1.00    1.00    --  112.00 -77.00 -90.00   35
 16  \w     52.00 145.00   1.00    1.00    --  112.00 -77.00  90.00   93
;
_diffrn_measurement_device 'four-circle diffractometer'
_diffrn_measurement_device_type 'SuperNova, Dual, Cu at home/near, Atlas'
_diffrn_measurement_method '\w scans'
_diffrn_orient_matrix_type 'CrysAlisPro convention (1999,Acta A55,543-557)'
_diffrn_orient_matrix_UB_11 0.0902576000
_diffrn_orient_matrix_UB_12 -0.1076508000
_diffrn_orient_matrix_UB_13 -0.0708397000
_diffrn_orient_matrix_UB_21 -0.0706594000
_diffrn_orient_matrix_UB_22 0.0592427000
_diffrn_orient_matrix_UB_23 -0.0860003000
_diffrn_orient_matrix_UB_31 0.1202469000
_diffrn_orient_matrix_UB_32 0.0442673000
_diffrn_orient_matrix_UB_33 -0.0484175000
_diffrn_radiation_monochromator mirror
_diffrn_radiation_probe x-ray
_diffrn_radiation_type CuK\a
_diffrn_radiation_wavelength 1.54184
_diffrn_reflns_av_R_equivalents 0.0271
_diffrn_reflns_av_unetI/netI 0.0339
_diffrn_reflns_Laue_measured_fraction_full 0.995
_diffrn_reflns_Laue_measured_fraction_max 0.990
_diffrn_reflns_limit_h_max 13
_diffrn_reflns_limit_h_min -10
_diffrn_reflns_limit_k_max 15
_diffrn_reflns_limit_k_min -15
_diffrn_reflns_limit_l_max 15
_diffrn_reflns_limit_l_min -16
_diffrn_reflns_number 10718
_diffrn_reflns_point_group_measured_fraction_full 0.995
_diffrn_reflns_point_group_measured_fraction_max 0.990
_diffrn_reflns_theta_full 67.684
_diffrn_reflns_theta_max 72.129
_diffrn_reflns_theta_min 3.485
_diffrn_source 'micro-focus sealed X-ray tube'
_diffrn_source_type 'SuperNova (Cu) X-ray Source'
_exptl_absorpt_coefficient_mu 15.858
_exptl_absorpt_correction_T_max 0.457
_exptl_absorpt_correction_T_min 0.082
_exptl_absorpt_correction_type analytical
_exptl_absorpt_process_details
;
CrysAlisPro 1.171.40.84a (Rigaku Oxford Diffraction, 2020)
Analytical numeric absorption correction using a multifaceted crystal
model based on expressions derived by R.C. Clark & J.S. Reid.
(Clark, R. C. & Reid, J. S. (1995). Acta Cryst. A51, 887-897)
Empirical absorption correction using spherical harmonics,
implemented in SCALE3 ABSPACK scaling algorithm.
;
_exptl_crystal_colour colourless
_exptl_crystal_colour_primary colourless
_exptl_crystal_density_diffrn 1.633
_exptl_crystal_description block
_exptl_crystal_F_000 784
_exptl_crystal_recrystallization_method 'Re-crystallisation from solvent: DCM/DIPE'
_exptl_crystal_size_max 0.427
_exptl_crystal_size_mid 0.149
_exptl_crystal_size_min 0.065
_refine_diff_density_max 1.197
_refine_diff_density_min -1.424
_refine_diff_density_rms 0.146
_refine_ls_extinction_method none
_refine_ls_goodness_of_fit_ref 1.033
_refine_ls_hydrogen_treatment constr
_refine_ls_matrix_type full
_refine_ls_number_parameters 367
_refine_ls_number_reflns 6221
_refine_ls_number_restraints 0
_refine_ls_restrained_S_all 1.033
_refine_ls_R_factor_all 0.0316
_refine_ls_R_factor_gt 0.0300
_refine_ls_shift/su_max 0.001
_refine_ls_shift/su_mean 0.000
_refine_ls_structure_factor_coef Fsqd
_refine_ls_weighting_details 'w=1/[\s^2^(Fo^2^)+(0.0547P)^2^+0.1801P] where P=(Fo^2^+2Fc^2^)/3'
_refine_ls_weighting_scheme calc
_refine_ls_wR_factor_gt 0.0802
_refine_ls_wR_factor_ref 0.0821
_reflns_Friedel_coverage 0.000
_reflns_number_gt 5820
_reflns_number_total 6221
_reflns_threshold_expression 'I > 2\s(I)'
_cod_data_source_file d2dt01988d2.cif
_cod_data_source_block 2d
_cod_database_code 7711149
_shelxl_version_number 2014/6
_shelx_space_group_comment
;
The symmetry employed for this shelxl refinement is uniquely defined
by the following loop, which should always be used as a source of
symmetry information in preference to the above space-group names.
They are only intended as comments.
;
_reflns_odcompleteness_completeness 99.04
_reflns_odcompleteness_iscentric 1
_reflns_odcompleteness_theta 71.98
_olex2_refinement_description
;
1. Fixed Uiso
 At 1.2 times of:
  All C(H) groups, All C(H,H) groups
 At 1.5 times of:
  All C(H,H,H) groups
2.a Secondary CH2 refined with riding coordinates:
 C8(H8A,H8B), C9(H9A,H9B), C11(H11A,H11B), C12(H12A,H12B), C48(H48A,H48B),
 C49(H49A,H49B), C51(H51A,H51B), C52(H52A,H52B)
2.b Aromatic/amide H refined with riding coordinates:
 C2(H2), C3(H3), C5(H5), C6(H6), C42(H42), C43(H43), C45(H45), C46(H46)
2.c Idealised Me refined as rotating group:
 C25(H25A,H25B,H25C), C26(H26A,H26B,H26C), C27(H27A,H27B,H27C), C65(H65A,H65B,
 H65C), C66(H66A,H66B,H66C), C67(H67A,H67B,H67C)
;
_ins_header
;
TITL OIK019_numabs_ana1 in P-1 
REM P-1 (#2 in standard setting)
CELL 1.54184  10.659345  12.919778  13.392520  83.7115  71.2915  65.9585
ZERR    4.00   0.000313   0.000376   0.000463   0.0026   0.0030   0.0028
LATT  1
SFAC C H N O I
UNIT 56.00 84.00 8.00 12.00 4.00
TREF
HKLF 4
END
;
_olex2_submission_special_instructions 'No special instructions were received'
_oxdiff_exptl_absorpt_empirical_details
;
Empirical correction (ABSPACK) includes:
- Absorption correction using spherical harmonics
- Frame scaling
;
_oxdiff_exptl_absorpt_empirical_full_max 1.700
_oxdiff_exptl_absorpt_empirical_full_min 0.629

loop_
_space_group_symop_operation_xyz
'x, y, z'
'-x, -y, -z'

loop_
_atom_site_label
_atom_site_type_symbol
_atom_site_fract_x
_atom_site_fract_y
_atom_site_fract_z
_atom_site_U_iso_or_equiv
_atom_site_adp_type
_atom_site_occupancy
_atom_site_site_symmetry_order
_atom_site_calc_flag
_atom_site_refinement_flags_posn
_atom_site_refinement_flags_adp
_atom_site_refinement_flags_occupancy
_atom_site_disorder_assembly
_atom_site_disorder_group
I1 I 0.74864(2) 0.64597(2) 0.95577(2) 0.01707(7) Uani 1 1 d . . . . .
I2 I 0.74784(2) 0.16204(2) 0.36438(2) 0.02026(7) Uani 1 1 d . . . . .
O10 O 0.2093(2) 0.4386(2) 0.65030(19) 0.0317(5) Uani 1 1 d . . . . .
O21 O 0.8953(2) 0.68720(19) 1.00699(18) 0.0231(4) Uani 1 1 d . . . . .
O23 O 0.7167(2) 0.8452(2) 1.0880(2) 0.0351(6) Uani 1 1 d . . . . .
O50 O 0.3080(3) -0.1682(2) 0.12341(19) 0.0334(5) Uani 1 1 d . . . . .
O61 O 0.9115(2) 0.2069(2) 0.38849(19) 0.0300(5) Uani 1 1 d . . . . .
O63 O 0.7597(2) 0.3055(2) 0.53715(18) 0.0263(5) Uani 1 1 d . . . . .
N1 N 0.6121(2) 0.5935(2) 0.88628(19) 0.0176(5) Uani 1 1 d . . . . .
N7 N 0.3687(2) 0.5083(2) 0.74403(19) 0.0182(5) Uani 1 1 d . . . . .
N41 N 0.5945(3) 0.1037(2) 0.3251(2) 0.0200(5) Uani 1 1 d . . . . .
N47 N 0.3233(3) -0.0104(2) 0.2462(2) 0.0252(5) Uani 1 1 d . . . . .
C2 C 0.6715(3) 0.5403(2) 0.7911(2) 0.0198(6) Uani 1 1 d . . . . .
H2 H 0.7691 0.5221 0.7575 0.024 Uiso 1 1 calc R . . . .
C3 C 0.5962(3) 0.5116(2) 0.7410(2) 0.0188(5) Uani 1 1 d . . . . .
H3 H 0.6428 0.4757 0.6749 0.023 Uiso 1 1 calc R . . . .
C4 C 0.4471(3) 0.5366(2) 0.7897(2) 0.0163(5) Uani 1 1 d . . . . .
C5 C 0.3873(3) 0.5919(2) 0.8901(2) 0.0188(5) Uani 1 1 d . . . . .
H5 H 0.2902 0.6106 0.9264 0.023 Uiso 1 1 calc R . . . .
C6 C 0.4705(3) 0.6181(2) 0.9344(2) 0.0191(5) Uani 1 1 d . . . . .
H6 H 0.4276 0.6544 1.0003 0.023 Uiso 1 1 calc R . . . .
C8 C 0.4203(3) 0.4778(3) 0.6315(2) 0.0211(6) Uani 1 1 d . . . . .
H8A H 0.5249 0.4439 0.6079 0.025 Uiso 1 1 calc R . . . .
H8B H 0.3889 0.5456 0.5914 0.025 Uiso 1 1 calc R . . . .
C9 C 0.3626(3) 0.3948(3) 0.6117(3) 0.0295(7) Uani 1 1 d . . . . .
H9A H 0.3938 0.3787 0.5366 0.035 Uiso 1 1 calc R . . . .
H9B H 0.4021 0.3243 0.6462 0.035 Uiso 1 1 calc R . . . .
C11 C 0.1649(3) 0.4599(3) 0.7609(3) 0.0272(6) Uani 1 1 d . . . . .
H11A H 0.2060 0.3896 0.7952 0.033 Uiso 1 1 calc R . . . .
H11B H 0.0608 0.4864 0.7881 0.033 Uiso 1 1 calc R . . . .
C12 C 0.2110(3) 0.5473(3) 0.7878(2) 0.0208(6) Uani 1 1 d . . . . .
H12A H 0.1648 0.6197 0.7582 0.025 Uiso 1 1 calc R . . . .
H12B H 0.1820 0.5574 0.8637 0.025 Uiso 1 1 calc R . . . .
C22 C 0.8437(3) 0.7814(2) 1.0611(2) 0.0179(5) Uani 1 1 d . . . . .
C24 C 0.9603(3) 0.8072(2) 1.0848(2) 0.0186(5) Uani 1 1 d . . . . .
C25 C 1.0465(3) 0.8408(3) 0.9796(2) 0.0217(6) Uani 1 1 d . . . . .
H25A H 1.0821 0.7821 0.9273 0.032 Uiso 1 1 calc GR . . . .
H25B H 1.1261 0.8511 0.9893 0.032 Uiso 1 1 calc GR . . . .
H25C H 0.9848 0.9104 0.9566 0.032 Uiso 1 1 calc GR . . . .
C26 C 1.0605(3) 0.7014(3) 1.1278(2) 0.0215(6) Uani 1 1 d . . . . .
H26A H 1.0067 0.6833 1.1948 0.032 Uiso 1 1 calc GR . . . .
H26B H 1.1377 0.7164 1.1362 0.032 Uiso 1 1 calc GR . . . .
H26C H 1.0996 0.6387 1.0791 0.032 Uiso 1 1 calc GR . . . .
C27 C 0.8920(3) 0.9037(3) 1.1651(3) 0.0282(7) Uani 1 1 d . . . . .
H27A H 0.8269 0.9691 1.1398 0.042 Uiso 1 1 calc GR . . . .
H27B H 0.9660 0.9215 1.1758 0.042 Uiso 1 1 calc GR . . . .
H27C H 0.8399 0.8816 1.2306 0.042 Uiso 1 1 calc GR . . . .
C42 C 0.5697(3) 0.0138(3) 0.3715(2) 0.0203(6) Uani 1 1 d . . . . .
H42 H 0.6136 -0.0222 0.4227 0.024 Uiso 1 1 calc R . . . .
C43 C 0.4833(3) -0.0282(3) 0.3475(2) 0.0204(6) Uani 1 1 d . . . . .
H43 H 0.4694 -0.0908 0.3825 0.024 Uiso 1 1 calc R . . . .
C44 C 0.4151(3) 0.0238(2) 0.2696(2) 0.0183(5) Uani 1 1 d . . . . .
C45 C 0.4465(3) 0.1163(2) 0.2201(2) 0.0220(6) Uani 1 1 d . . . . .
H45 H 0.4080 0.1526 0.1664 0.026 Uiso 1 1 calc R . . . .
C46 C 0.5324(3) 0.1535(2) 0.2497(2) 0.0230(6) Uani 1 1 d . . . . .
H46 H 0.5487 0.2158 0.2164 0.028 Uiso 1 1 calc R . . . .
C48 C 0.2884(3) -0.1061(3) 0.2947(3) 0.0272(6) Uani 1 1 d . . . . .
H48A H 0.1846 -0.0832 0.3195 0.033 Uiso 1 1 calc R . . . .
H48B H 0.3245 -0.1308 0.3548 0.033 Uiso 1 1 calc R . . . .
C49 C 0.3561(4) -0.2030(3) 0.2145(3) 0.0331(7) Uani 1 1 d . . . . .
H49A H 0.4603 -0.2290 0.1936 0.040 Uiso 1 1 calc R . . . .
H49B H 0.3308 -0.2657 0.2464 0.040 Uiso 1 1 calc R . . . .
C51 C 0.3435(4) -0.0753(3) 0.0761(3) 0.0295(7) Uani 1 1 d . . . . .
H51A H 0.3110 -0.0528 0.0142 0.035 Uiso 1 1 calc R . . . .
H51B H 0.4474 -0.0989 0.0536 0.035 Uiso 1 1 calc R . . . .
C52 C 0.2744(4) 0.0249(3) 0.1523(3) 0.0287(7) Uani 1 1 d . . . . .
H52A H 0.3014 0.0865 0.1190 0.034 Uiso 1 1 calc R . . . .
H52B H 0.1702 0.0516 0.1725 0.034 Uiso 1 1 calc R . . . .
C62 C 0.8795(3) 0.2665(2) 0.4724(2) 0.0181(5) Uani 1 1 d . . . . .
C64 C 1.0105(3) 0.2800(3) 0.4843(2) 0.0196(6) Uani 1 1 d . . . . .
C65 C 1.0947(3) 0.3139(3) 0.3795(3) 0.0281(7) Uani 1 1 d . . . . .
H65A H 1.1214 0.2591 0.3255 0.042 Uiso 1 1 calc GR . . . .
H65B H 1.1801 0.3166 0.3867 0.042 Uiso 1 1 calc GR . . . .
H65C H 1.0355 0.3871 0.3606 0.042 Uiso 1 1 calc GR . . . .
C66 C 1.1063(4) 0.1651(3) 0.5174(3) 0.0348(8) Uani 1 1 d . . . . .
H66A H 1.0506 0.1413 0.5800 0.052 Uiso 1 1 calc GR . . . .
H66B H 1.1855 0.1721 0.5312 0.052 Uiso 1 1 calc GR . . . .
H66C H 1.1428 0.1098 0.4617 0.052 Uiso 1 1 calc GR . . . .
C67 C 0.9608(3) 0.3697(3) 0.5699(3) 0.0278(7) Uani 1 1 d . . . . .
H67A H 0.8980 0.4410 0.5505 0.042 Uiso 1 1 calc GR . . . .
H67B H 1.0432 0.3774 0.5774 0.042 Uiso 1 1 calc GR . . . .
H67C H 0.9100 0.3469 0.6357 0.042 Uiso 1 1 calc GR . . . .

loop_
_atom_site_aniso_label
_atom_site_aniso_U_11
_atom_site_aniso_U_22
_atom_site_aniso_U_33
_atom_site_aniso_U_23
_atom_site_aniso_U_13
_atom_site_aniso_U_12
I1 0.01951(10) 0.01203(10) 0.02193(11) 0.00206(7) -0.00991(7) -0.00611(7)
I2 0.02044(10) 0.01834(11) 0.02407(11) -0.00128(7) -0.00748(7) -0.00870(8)
O10 0.0248(10) 0.0440(14) 0.0349(13) -0.0044(11) -0.0126(9) -0.0178(10)
O21 0.0208(10) 0.0180(10) 0.0322(12) -0.0042(9) -0.0117(9) -0.0055(8)
O23 0.0180(10) 0.0315(13) 0.0530(15) -0.0179(11) -0.0113(10) -0.0020(9)
O50 0.0464(14) 0.0260(12) 0.0363(13) 0.0003(10) -0.0185(11) -0.0181(10)
O61 0.0219(10) 0.0408(14) 0.0310(12) -0.0117(10) -0.0028(9) -0.0169(10)
O63 0.0159(9) 0.0309(12) 0.0304(11) -0.0066(9) -0.0028(8) -0.0090(8)
N1 0.0172(11) 0.0135(11) 0.0235(12) 0.0010(9) -0.0095(9) -0.0052(9)
N7 0.0139(10) 0.0207(12) 0.0203(12) -0.0017(9) -0.0046(9) -0.0070(9)
N41 0.0192(11) 0.0146(12) 0.0274(13) 0.0001(10) -0.0096(10) -0.0058(9)
N47 0.0331(13) 0.0239(13) 0.0279(13) 0.0052(11) -0.0169(11) -0.0156(11)
C2 0.0166(12) 0.0199(14) 0.0221(14) -0.0008(11) -0.0055(10) -0.0064(11)
C3 0.0186(12) 0.0171(13) 0.0219(14) -0.0022(11) -0.0050(10) -0.0084(10)
C4 0.0173(12) 0.0113(12) 0.0205(13) 0.0010(10) -0.0070(10) -0.0050(10)
C5 0.0149(12) 0.0156(13) 0.0223(14) -0.0003(11) -0.0042(10) -0.0034(10)
C6 0.0197(13) 0.0132(13) 0.0222(13) 0.0010(11) -0.0063(10) -0.0046(10)
C8 0.0176(12) 0.0263(15) 0.0217(14) -0.0037(12) -0.0064(10) -0.0096(11)
C9 0.0263(15) 0.0280(17) 0.0368(17) -0.0093(14) -0.0127(13) -0.0085(13)
C11 0.0259(14) 0.0313(17) 0.0329(16) 0.0063(13) -0.0112(12) -0.0193(13)
C12 0.0146(12) 0.0247(15) 0.0235(14) 0.0007(12) -0.0049(10) -0.0087(11)
C22 0.0216(13) 0.0137(13) 0.0206(13) 0.0035(11) -0.0093(11) -0.0076(11)
C24 0.0173(12) 0.0156(13) 0.0240(14) -0.0012(11) -0.0067(10) -0.0068(10)
C25 0.0224(13) 0.0156(14) 0.0274(15) 0.0031(11) -0.0077(11) -0.0085(11)
C26 0.0227(13) 0.0180(14) 0.0262(15) 0.0051(12) -0.0118(11) -0.0082(11)
C27 0.0268(14) 0.0231(16) 0.0351(17) -0.0098(13) -0.0080(13) -0.0088(12)
C42 0.0202(13) 0.0201(14) 0.0221(14) 0.0038(11) -0.0095(11) -0.0081(11)
C43 0.0248(13) 0.0159(14) 0.0214(13) 0.0049(11) -0.0072(11) -0.0099(11)
C44 0.0195(12) 0.0146(13) 0.0208(13) -0.0006(11) -0.0065(10) -0.0062(10)
C45 0.0288(14) 0.0132(13) 0.0269(15) 0.0058(11) -0.0160(12) -0.0066(11)
C46 0.0281(14) 0.0152(14) 0.0300(15) 0.0057(12) -0.0128(12) -0.0110(11)
C48 0.0317(15) 0.0312(17) 0.0254(15) 0.0015(13) -0.0075(12) -0.0202(13)
C49 0.048(2) 0.0223(16) 0.0362(18) 0.0043(14) -0.0189(15) -0.0172(15)
C51 0.0360(16) 0.0294(17) 0.0291(16) 0.0040(13) -0.0154(13) -0.0155(14)
C52 0.0339(16) 0.0247(16) 0.0380(18) 0.0046(14) -0.0233(14) -0.0134(13)
C62 0.0198(13) 0.0157(13) 0.0215(13) 0.0030(11) -0.0082(11) -0.0090(11)
C64 0.0140(12) 0.0206(15) 0.0245(14) 0.0021(11) -0.0082(10) -0.0057(11)
C65 0.0216(14) 0.0344(18) 0.0311(16) 0.0020(14) -0.0063(12) -0.0154(13)
C66 0.0263(15) 0.0284(18) 0.049(2) 0.0082(15) -0.0203(15) -0.0051(13)
C67 0.0221(14) 0.0326(17) 0.0332(16) -0.0064(14) -0.0100(12) -0.0122(13)

loop_
_atom_type_symbol
_atom_type_description
_atom_type_scat_dispersion_real
_atom_type_scat_dispersion_imag
_atom_type_scat_source
C C 0.0181 0.0091 'International Tables Vol C Tables 4.2.6.8 and 6.1.1.4'
H H 0.0000 0.0000 'International Tables Vol C Tables 4.2.6.8 and 6.1.1.4'
I I -0.3257 6.8362 'International Tables Vol C Tables 4.2.6.8 and 6.1.1.4'
N N 0.0311 0.0180 'International Tables Vol C Tables 4.2.6.8 and 6.1.1.4'
O O 0.0492 0.0322 'International Tables Vol C Tables 4.2.6.8 and 6.1.1.4'

loop_
_exptl_crystal_face_index_h
_exptl_crystal_face_index_k
_exptl_crystal_face_index_l
_exptl_crystal_face_perp_dist
1 6 6 0.0624
-1 -5 -6 0.0475
5 3 -3 0.1089
-5 -3 3 0.1235
6 0 -1 0.0371
-6 0 1 0.0278
0 6 -5 0.2036
0 -7 4 0.2155
5 -1 6 0.1647
-1 -5 6 0.2144
6 5 6 0.0695
3 2 9 0.1524
-4 -5 4 0.1598
4 7 -2 0.1775

loop_
_geom_angle_atom_site_label_1
_geom_angle_atom_site_label_2
_geom_angle_atom_site_label_3
_geom_angle
_geom_angle_site_symmetry_1
_geom_angle_site_symmetry_3
_geom_angle_publ_flag
O21 I1 N1 174.12(8) . . ?
O61 I2 N41 174.17(8) . . ?
C9 O10 C11 108.8(2) . . ?
C22 O21 I1 117.96(17) . . ?
C51 O50 C49 110.1(2) . . ?
C62 O61 I2 118.96(18) . . ?
C2 N1 I1 119.78(18) . . ?
C2 N1 C6 117.3(2) . . ?
C6 N1 I1 122.83(19) . . ?
C4 N7 C8 121.6(2) . . ?
C4 N7 C12 122.0(2) . . ?
C8 N7 C12 112.2(2) . . ?
C42 N41 I2 121.11(19) . . ?
C42 N41 C46 117.4(3) . . ?
C46 N41 I2 121.4(2) . . ?
C44 N47 C48 124.3(3) . . ?
C44 N47 C52 123.7(3) . . ?
C48 N47 C52 110.4(2) . . ?
N1 C2 H2 118.1 . . ?
N1 C2 C3 123.8(3) . . ?
C3 C2 H2 118.1 . . ?
C2 C3 H3 119.9 . . ?
C2 C3 C4 120.1(3) . . ?
C4 C3 H3 119.9 . . ?
N7 C4 C3 122.3(3) . . ?
N7 C4 C5 122.6(2) . . ?
C5 C4 C3 115.1(2) . . ?
C4 C5 H5 119.5 . . ?
C6 C5 C4 121.0(2) . . ?
C6 C5 H5 119.5 . . ?
N1 C6 C5 122.7(3) . . ?
N1 C6 H6 118.6 . . ?
C5 C6 H6 118.6 . . ?
N7 C8 H8A 109.5 . . ?
N7 C8 H8B 109.5 . . ?
N7 C8 C9 110.5(2) . . ?
H8A C8 H8B 108.1 . . ?
C9 C8 H8A 109.5 . . ?
C9 C8 H8B 109.5 . . ?
O10 C9 C8 111.6(3) . . ?
O10 C9 H9A 109.3 . . ?
O10 C9 H9B 109.3 . . ?
C8 C9 H9A 109.3 . . ?
C8 C9 H9B 109.3 . . ?
H9A C9 H9B 108.0 . . ?
O10 C11 H11A 109.1 . . ?
O10 C11 H11B 109.1 . . ?
O10 C11 C12 112.4(2) . . ?
H11A C11 H11B 107.9 . . ?
C12 C11 H11A 109.1 . . ?
C12 C11 H11B 109.1 . . ?
N7 C12 C11 109.0(2) . . ?
N7 C12 H12A 109.9 . . ?
N7 C12 H12B 109.9 . . ?
C11 C12 H12A 109.9 . . ?
C11 C12 H12B 109.9 . . ?
H12A C12 H12B 108.3 . . ?
O21 C22 C24 113.3(2) . . ?
O23 C22 O21 123.9(3) . . ?
O23 C22 C24 122.7(3) . . ?
C22 C24 C25 106.6(2) . . ?
C22 C24 C26 110.3(2) . . ?
C26 C24 C25 110.2(2) . . ?
C27 C24 C22 110.6(2) . . ?
C27 C24 C25 110.0(2) . . ?
C27 C24 C26 109.1(3) . . ?
C24 C25 H25A 109.5 . . ?
C24 C25 H25B 109.5 . . ?
C24 C25 H25C 109.5 . . ?
H25A C25 H25B 109.5 . . ?
H25A C25 H25C 109.5 . . ?
H25B C25 H25C 109.5 . . ?
C24 C26 H26A 109.5 . . ?
C24 C26 H26B 109.5 . . ?
C24 C26 H26C 109.5 . . ?
H26A C26 H26B 109.5 . . ?
H26A C26 H26C 109.5 . . ?
H26B C26 H26C 109.5 . . ?
C24 C27 H27A 109.5 . . ?
C24 C27 H27B 109.5 . . ?
C24 C27 H27C 109.5 . . ?
H27A C27 H27B 109.5 . . ?
H27A C27 H27C 109.5 . . ?
H27B C27 H27C 109.5 . . ?
N41 C42 H42 118.2 . . ?
N41 C42 C43 123.6(3) . . ?
C43 C42 H42 118.2 . . ?
C42 C43 H43 120.0 . . ?
C42 C43 C44 120.0(3) . . ?
C44 C43 H43 120.0 . . ?
N47 C44 C43 122.6(3) . . ?
N47 C44 C45 122.4(3) . . ?
C45 C44 C43 115.0(3) . . ?
C44 C45 H45 119.4 . . ?
C46 C45 C44 121.1(3) . . ?
C46 C45 H45 119.4 . . ?
N41 C46 C45 122.8(3) . . ?
N41 C46 H46 118.6 . . ?
C45 C46 H46 118.6 . . ?
N47 C48 H48A 109.8 . . ?
N47 C48 H48B 109.8 . . ?
N47 C48 C49 109.6(3) . . ?
H48A C48 H48B 108.2 . . ?
C49 C48 H48A 109.8 . . ?
C49 C48 H48B 109.8 . . ?
O50 C49 C48 111.0(3) . . ?
O50 C49 H49A 109.4 . . ?
O50 C49 H49B 109.4 . . ?
C48 C49 H49A 109.4 . . ?
C48 C49 H49B 109.4 . . ?
H49A C49 H49B 108.0 . . ?
O50 C51 H51A 109.4 . . ?
O50 C51 H51B 109.4 . . ?
O50 C51 C52 111.3(3) . . ?
H51A C51 H51B 108.0 . . ?
C52 C51 H51A 109.4 . . ?
C52 C51 H51B 109.4 . . ?
N47 C52 C51 108.9(3) . . ?
N47 C52 H52A 109.9 . . ?
N47 C52 H52B 109.9 . . ?
C51 C52 H52A 109.9 . . ?
C51 C52 H52B 109.9 . . ?
H52A C52 H52B 108.3 . . ?
O61 C62 C64 112.6(2) . . ?
O63 C62 O61 124.7(3) . . ?
O63 C62 C64 122.6(3) . . ?
C62 C64 C66 107.3(2) . . ?
C65 C64 C62 110.4(2) . . ?
C65 C64 C66 109.9(3) . . ?
C67 C64 C62 109.8(2) . . ?
C67 C64 C65 110.0(3) . . ?
C67 C64 C66 109.4(3) . . ?
C64 C65 H65A 109.5 . . ?
C64 C65 H65B 109.5 . . ?
C64 C65 H65C 109.5 . . ?
H65A C65 H65B 109.5 . . ?
H65A C65 H65C 109.5 . . ?
H65B C65 H65C 109.5 . . ?
C64 C66 H66A 109.5 . . ?
C64 C66 H66B 109.5 . . ?
C64 C66 H66C 109.5 . . ?
H66A C66 H66B 109.5 . . ?
H66A C66 H66C 109.5 . . ?
H66B C66 H66C 109.5 . . ?
C64 C67 H67A 109.5 . . ?
C64 C67 H67B 109.5 . . ?
C64 C67 H67C 109.5 . . ?
H67A C67 H67B 109.5 . . ?
H67A C67 H67C 109.5 . . ?
H67B C67 H67C 109.5 . . ?

loop_
_geom_bond_atom_site_label_1
_geom_bond_atom_site_label_2
_geom_bond_distance
_geom_bond_site_symmetry_2
_geom_bond_publ_flag
I1 O21 2.155(2) . ?
I1 N1 2.292(2) . ?
I2 O61 2.171(2) . ?
I2 N41 2.271(2) . ?
O10 C9 1.423(4) . ?
O10 C11 1.424(4) . ?
O21 C22 1.305(4) . ?
O23 C22 1.219(4) . ?
O50 C49 1.431(4) . ?
O50 C51 1.426(4) . ?
O61 C62 1.304(4) . ?
O63 C62 1.223(4) . ?
N1 C2 1.348(4) . ?
N1 C6 1.351(3) . ?
N7 C4 1.354(3) . ?
N7 C8 1.466(3) . ?
N7 C12 1.472(3) . ?
N41 C42 1.339(4) . ?
N41 C46 1.346(4) . ?
N47 C44 1.353(4) . ?
N47 C48 1.461(4) . ?
N47 C52 1.471(4) . ?
C2 H2 0.9300 . ?
C2 C3 1.369(4) . ?
C3 H3 0.9300 . ?
C3 C4 1.421(4) . ?
C4 C5 1.419(4) . ?
C5 H5 0.9300 . ?
C5 C6 1.371(4) . ?
C6 H6 0.9300 . ?
C8 H8A 0.9700 . ?
C8 H8B 0.9700 . ?
C8 C9 1.517(4) . ?
C9 H9A 0.9700 . ?
C9 H9B 0.9700 . ?
C11 H11A 0.9700 . ?
C11 H11B 0.9700 . ?
C11 C12 1.517(4) . ?
C12 H12A 0.9700 . ?
C12 H12B 0.9700 . ?
C22 C24 1.539(4) . ?
C24 C25 1.543(4) . ?
C24 C26 1.540(4) . ?
C24 C27 1.514(4) . ?
C25 H25A 0.9600 . ?
C25 H25B 0.9600 . ?
C25 H25C 0.9600 . ?
C26 H26A 0.9600 . ?
C26 H26B 0.9600 . ?
C26 H26C 0.9600 . ?
C27 H27A 0.9600 . ?
C27 H27B 0.9600 . ?
C27 H27C 0.9600 . ?
C42 H42 0.9300 . ?
C42 C43 1.372(4) . ?
C43 H43 0.9300 . ?
C43 C44 1.416(4) . ?
C44 C45 1.411(4) . ?
C45 H45 0.9300 . ?
C45 C46 1.363(4) . ?
C46 H46 0.9300 . ?
C48 H48A 0.9700 . ?
C48 H48B 0.9700 . ?
C48 C49 1.517(5) . ?
C49 H49A 0.9700 . ?
C49 H49B 0.9700 . ?
C51 H51A 0.9700 . ?
C51 H51B 0.9700 . ?
C51 C52 1.514(5) . ?
C52 H52A 0.9700 . ?
C52 H52B 0.9700 . ?
C62 C64 1.534(4) . ?
C64 C65 1.531(4) . ?
C64 C66 1.535(4) . ?
C64 C67 1.530(4) . ?
C65 H65A 0.9600 . ?
C65 H65B 0.9600 . ?
C65 H65C 0.9600 . ?
C66 H66A 0.9600 . ?
C66 H66B 0.9600 . ?
C66 H66C 0.9600 . ?
C67 H67A 0.9600 . ?
C67 H67B 0.9600 . ?
C67 H67C 0.9600 . ?

loop_
_exptl_oxdiff_crystal_face_indexfrac_h
_exptl_oxdiff_crystal_face_indexfrac_k
_exptl_oxdiff_crystal_face_indexfrac_l
_exptl_oxdiff_crystal_face_x
_exptl_oxdiff_crystal_face_y
_exptl_oxdiff_crystal_face_z
1.0493 5.6181 6.3017 -0.9565 -0.2833 0.0698
-0.7910 -5.3826 -6.3590 0.9585 0.2839 -0.0255
5.2631 3.3658 -3.1787 0.3379 0.1009 0.9358
-5.2329 -3.2888 3.2413 -0.3479 -0.1038 -0.9318
5.7206 -0.4232 -0.6513 0.6080 -0.3733 0.7007
-5.7206 0.4232 0.6513 -0.6080 0.3733 -0.7007
0.4542 6.0307 -5.3100 -0.2321 0.7818 0.5787
-0.3870 -7.1069 3.5326 0.4799 -0.6975 -0.5322
5.3393 -0.9410 5.7989 0.1724 -0.9317 0.3196
-1.3655 -5.4805 5.7756 0.0576 -0.7249 -0.6864
5.9609 5.4446 5.5368 -0.4403 -0.5748 0.6897
2.5663 2.1495 8.5964 -0.6087 -0.7933 -0.0125
-4.0322 -4.6565 4.4898 -0.1807 -0.3771 -0.9084
4.1785 7.2107 -1.9783 -0.2590 0.3021 0.9174
